data_7219205
loop_
_publ_author_name
'Yu, Fan'
'Xiang, Mi'
'Li, Ai-hua'
'Zhang, Yu-min'
'Li, Bao'

_publ_section_title
;
 Structural diversities and magnetic properties of azide-containing
 coordination polymers based on flexible tetra-pyridinate ligands
;
_journal_issue 7
_journal_name_full CrystEngComm
_journal_page_first 1556
_journal_paper_doi 10.1039/C4CE02252A
_journal_volume 17
_journal_year 2015
_chemical_formula_sum 'C25 H24 N16 Ni2 O4'
_chemical_formula_weight 729.15
_chemical_name_systematic
; 
 ? 
;
_space_group_IT_number 15
_symmetry_cell_setting monoclinic
_symmetry_space_group_name_Hall '-C 2yc'
_symmetry_space_group_name_H-M 'C 1 2/c 1'
_atom_sites_solution_hydrogens geom
_atom_sites_solution_primary direct
_atom_sites_solution_secondary difmap
_audit_creation_method SHELXL-97
_audit_update_record
;
2014-10-24 deposited with the CCDC.
2015-01-05 downloaded from the CCDC.
;
_cell_angle_alpha 90.00
_cell_angle_beta 96.341(8)
_cell_angle_gamma 90.00
_cell_formula_units_Z 4
_cell_length_a 11.9644(11)
_cell_length_b 11.7512(9)
_cell_length_c 20.5623(16)
_cell_measurement_temperature 293(2)
_cell_volume 2873.3(4)
_computing_cell_refinement 'CrysAlis RED, Oxford Diffraction Ltd.'
_computing_data_collection 'CrysAlis CCD, Oxford Diffraction Ltd.'
_computing_data_reduction 'CrysAlis RED, Oxford Diffraction Ltd.'
_computing_structure_refinement 'SHELXL-97 (Sheldrick, 1997)'
_computing_structure_solution 'SHELXS-97 (Sheldrick, 1990)'
_diffrn_ambient_temperature 293(2)
_diffrn_measured_fraction_theta_full 0.998
_diffrn_measured_fraction_theta_max 0.998
_diffrn_measurement_device_type 'Oxford Gemini S Ultra'
_diffrn_radiation_monochromator graphite
_diffrn_radiation_source 'fine-focus sealed tube'
_diffrn_radiation_type MoK\a
_diffrn_radiation_wavelength 0.71073
_diffrn_reflns_av_R_equivalents 0.0540
_diffrn_reflns_av_sigmaI/netI 0.0943
_diffrn_reflns_limit_h_max 14
_diffrn_reflns_limit_h_min -14
_diffrn_reflns_limit_k_max 14
_diffrn_reflns_limit_k_min -11
_diffrn_reflns_limit_l_max 19
_diffrn_reflns_limit_l_min -25
_diffrn_reflns_number 6854
_diffrn_reflns_theta_full 25.99
_diffrn_reflns_theta_max 25.99
_diffrn_reflns_theta_min 2.70
_exptl_absorpt_coefficient_mu 1.376
_exptl_absorpt_correction_T_max 0.8936
_exptl_absorpt_correction_T_min 0.8025
_exptl_absorpt_correction_type multi-scan
_exptl_absorpt_process_details
;
CrysAlis RED, Oxford Diffraction Ltd.,
Version 1.171.32.4 (release 27-04-2006 CrysAlis171 .NET)
(compiled Apr 27 2007,17:53:11)
Empirical absorption correction using spherical harmonics,
implemented in SCALE3 ABSPACK scaling algorithm.
;
_exptl_crystal_colour green
_exptl_crystal_density_diffrn 1.685
_exptl_crystal_density_method 'not measured'
_exptl_crystal_description block
_exptl_crystal_F_000 954
_exptl_crystal_size_max 0.1
_exptl_crystal_size_mid 0.1
_exptl_crystal_size_min 0.05
_refine_diff_density_max 0.695
_refine_diff_density_min -0.508
_refine_diff_density_rms 0.087
_refine_ls_extinction_method none
_refine_ls_goodness_of_fit_ref 0.898
_refine_ls_hydrogen_treatment constr
_refine_ls_matrix_type full
_refine_ls_number_parameters 213
_refine_ls_number_reflns 2835
_refine_ls_number_restraints 0
_refine_ls_restrained_S_all 0.898
_refine_ls_R_factor_all 0.0719
_refine_ls_R_factor_gt 0.0407
_refine_ls_shift/su_max 0.001
_refine_ls_shift/su_mean 0.000
_refine_ls_structure_factor_coef Fsqd
_refine_ls_weighting_details 'calc w=1/[\s^2^(Fo^2^)+(0.0313P)^2^+0.0000P] where P=(Fo^2^+2Fc^2^)/3'
_refine_ls_weighting_scheme calc
_refine_ls_wR_factor_gt 0.0764
_refine_ls_wR_factor_ref 0.0819
_reflns_number_gt 1899
_reflns_number_total 2835
_reflns_threshold_expression >2sigma(I)
_cod_data_source_file c4ce02252a2.cif
_cod_data_source_block compound2
_cod_depositor_comments
;
The following automatic conversions were performed:

'_exptl_absorpt_correction_type' value 'Multi-scan' changed to
'multi-scan' according to
/usr/data/users/saulius/crontab/automatic-downloads/rss-feeds/RSC/lib/dictionaries/cif_core.dic
dictionary named 'cif_core.dic' version 2.4.2 from 2011-04-26.

Automatic conversion script
Id: cif_fix_values 2935 2014-11-11 08:27:57Z andrius 

 Adding full bibliography for 7219204--7219207.cif.
;
_cod_original_sg_symbol_H-M 'C 2 / c'
_cod_database_code 7219205

loop_
_symmetry_equiv_pos_as_xyz
'x, y, z'
'-x, y, -z+1/2'
'x+1/2, y+1/2, z'
'-x+1/2, y+1/2, -z+1/2'
'-x, -y, -z'
'x, -y, z-1/2'
'-x+1/2, -y+1/2, -z'
'x+1/2, -y+1/2, z-1/2'

loop_
_atom_site_label
_atom_site_type_symbol
_atom_site_fract_x
_atom_site_fract_y
_atom_site_fract_z
_atom_site_U_iso_or_equiv
_atom_site_adp_type
_atom_site_occupancy
_atom_site_symmetry_multiplicity
_atom_site_calc_flag
_atom_site_refinement_flags
Ni1 Ni 0.90057(4) 0.08892(4) 0.51268(2) 0.01715(13) Uani 1 1 d .
N6 N 0.9035(3) -0.0530(2) 0.45869(13) 0.0179(7) Uani 1 1 d .
O2 O 0.7949(2) 0.6390(2) 0.25594(10) 0.0205(6) Uani 1 1 d .
N4 N 0.8600(3) 0.3103(3) 0.55144(13) 0.0191(7) Uani 1 1 d .
O1 O 0.9451(2) 0.4549(2) 0.30699(11) 0.0198(6) Uani 1 1 d .
N2 N 0.6543(2) 0.5035(2) 0.41419(13) 0.0166(7) Uani 1 1 d .
N1 N 0.9350(3) 0.1925(2) 0.43918(13) 0.0182(7) Uani 1 1 d .
N8 N 0.8134(3) -0.0871(3) 0.35258(15) 0.0323(8) Uani 1 1 d .
N3 N 0.9046(3) 0.2262(3) 0.57300(14) 0.0238(8) Uani 1 1 d .
N7 N 0.8569(3) -0.0683(2) 0.40447(15) 0.0179(7) Uani 1 1 d .
C9 C 0.7530(3) 0.6015(3) 0.31039(16) 0.0178(8) Uani 1 1 d .
N5 N 0.8166(3) 0.3948(3) 0.53198(15) 0.0273(8) Uani 1 1 d .
C13 C 1.0000 0.6159(4) 0.2500 0.0135(11) Uani 1 2 d S
C8 C 0.7945(3) 0.6249(3) 0.37504(16) 0.0201(9) Uani 1 1 d .
H8A H 0.8552 0.6736 0.3849 0.024 Uiso 1 1 calc R
C3 C 0.9512(3) 0.3694(3) 0.35114(16) 0.0155(8) Uani 1 1 d .
C11 C 0.6131(3) 0.4861(3) 0.35128(17) 0.0228(9) Uani 1 1 d .
H11A H 0.5501 0.4398 0.3429 0.027 Uiso 1 1 calc R
C12 C 0.9013(3) 0.6962(3) 0.25832(17) 0.0187(8) Uani 1 1 d .
H12A H 0.9158 0.7352 0.3000 0.022 Uiso 1 1 calc R
H12B H 0.8970 0.7532 0.2240 0.022 Uiso 1 1 calc R
C5 C 1.0163(3) 0.2716(3) 0.44838(16) 0.0185(8) Uani 1 1 d .
H5A H 1.0678 0.2658 0.4856 0.022 Uiso 1 1 calc R
C10 C 0.6584(3) 0.5325(3) 0.29900(16) 0.0221(9) Uani 1 1 d .
H10A H 0.6264 0.5181 0.2565 0.026 Uiso 1 1 calc R
C1 C 0.8640(3) 0.2007(3) 0.38317(16) 0.0192(8) Uani 1 1 d .
H1A H 0.8086 0.1455 0.3745 0.023 Uiso 1 1 calc R
C7 C 0.7422(3) 0.5731(3) 0.42403(16) 0.0204(9) Uani 1 1 d .
H7A H 0.7707 0.5881 0.4671 0.024 Uiso 1 1 calc R
C6 C 1.0309(3) 0.5408(3) 0.31016(16) 0.0165(8) Uani 1 1 d .
H6A H 1.1044 0.5066 0.3088 0.020 Uiso 1 1 calc R
H6B H 1.0316 0.5849 0.3501 0.020 Uiso 1 1 calc R
C4 C 1.0281(3) 0.3605(3) 0.40630(16) 0.0199(8) Uani 1 1 d .
H4A H 1.0860 0.4131 0.4146 0.024 Uiso 1 1 calc R
C2 C 0.8705(3) 0.2863(3) 0.33909(16) 0.0198(8) Uani 1 1 d .
H2A H 0.8207 0.2885 0.3010 0.024 Uiso 1 1 calc R

loop_
_atom_site_aniso_label
_atom_site_aniso_U_11
_atom_site_aniso_U_22
_atom_site_aniso_U_33
_atom_site_aniso_U_23
_atom_site_aniso_U_13
_atom_site_aniso_U_12
Ni1 0.0240(2) 0.0103(2) 0.0178(2) 0.0010(2) 0.00527(17) 0.0005(2)
N6 0.0265(19) 0.0120(16) 0.0151(15) 0.0018(13) 0.0011(13) 0.0010(14)
O2 0.0166(14) 0.0231(14) 0.0224(13) 0.0054(12) 0.0051(11) 0.0015(12)
N4 0.0216(18) 0.0185(18) 0.0173(16) -0.0058(14) 0.0022(13) -0.0022(16)
O1 0.0202(14) 0.0149(13) 0.0235(13) 0.0057(11) -0.0011(11) -0.0070(12)
N2 0.0192(17) 0.0125(16) 0.0186(16) -0.0032(13) 0.0048(13) -0.0012(14)
N1 0.0231(18) 0.0140(16) 0.0180(15) -0.0011(13) 0.0038(14) -0.0002(15)
N8 0.042(2) 0.0250(19) 0.0272(18) -0.0049(17) -0.0069(16) 0.0044(19)
N3 0.034(2) 0.0140(17) 0.0226(17) -0.0005(15) -0.0004(15) 0.0064(16)
N7 0.0219(17) 0.0065(16) 0.0263(18) 0.0013(14) 0.0069(14) 0.0031(14)
C9 0.022(2) 0.0120(19) 0.0207(18) 0.0030(16) 0.0065(15) 0.0081(18)
N5 0.0297(19) 0.0162(18) 0.0361(19) 0.0009(16) 0.0044(15) 0.0058(17)
C13 0.019(3) 0.007(3) 0.014(2) 0.000 0.001(2) 0.000
C8 0.022(2) 0.014(2) 0.0248(19) 0.0010(16) 0.0034(16) 0.0002(17)
C3 0.017(2) 0.0123(18) 0.0183(18) 0.0050(16) 0.0060(15) 0.0013(16)
C11 0.021(2) 0.020(2) 0.027(2) 0.0002(17) 0.0019(17) -0.0011(18)
C12 0.021(2) 0.0154(19) 0.0211(19) 0.0040(16) 0.0073(16) 0.0009(17)
C5 0.018(2) 0.018(2) 0.0185(19) 0.0025(16) -0.0028(16) -0.0005(18)
C10 0.022(2) 0.027(2) 0.0173(19) -0.0011(17) -0.0005(16) 0.0025(18)
C1 0.024(2) 0.0106(18) 0.0221(19) -0.0009(16) 0.0004(16) -0.0029(17)
C7 0.026(2) 0.017(2) 0.0183(18) -0.0014(16) 0.0042(16) 0.0035(19)
C6 0.016(2) 0.0147(18) 0.0187(18) -0.0018(16) 0.0017(15) -0.0063(16)
C4 0.018(2) 0.0159(19) 0.025(2) 0.0063(17) -0.0007(16) -0.0047(17)
C2 0.019(2) 0.016(2) 0.0222(19) 0.0033(17) -0.0056(16) -0.0014(17)

loop_
_atom_type_symbol
_atom_type_description
_atom_type_scat_dispersion_real
_atom_type_scat_dispersion_imag
_atom_type_scat_source
C C 0.0030 0.0020 'International Tables Vol C Tables 4.2.6.8 and 6.1.1.4'
H H 0.0000 0.0000 'International Tables Vol C Tables 4.2.6.8 and 6.1.1.4'
Ni Ni 0.3200 1.2650 'International Tables Vol C Tables 4.2.6.8 and 6.1.1.4'
N N 0.0060 0.0030 'International Tables Vol C Tables 4.2.6.8 and 6.1.1.4'
O O 0.0110 0.0060 'International Tables Vol C Tables 4.2.6.8 and 6.1.1.4'

loop_
_geom_angle_atom_site_label_1
_geom_angle_atom_site_label_2
_geom_angle_atom_site_label_3
_geom_angle
_geom_angle_site_symmetry_1
_geom_angle_site_symmetry_3
N6 Ni1 N1 94.00(11) . .
N6 Ni1 N2 89.54(11) . 7_656
N1 Ni1 N2 172.14(12) . 7_656
N6 Ni1 N3 175.62(12) . .
N1 Ni1 N3 89.14(12) . .
N2 Ni1 N3 87.73(12) 7_656 .
N6 Ni1 N6 85.01(12) . 5_756
N1 Ni1 N6 90.87(11) . 5_756
N2 Ni1 N6 96.43(11) 7_656 5_756
N3 Ni1 N6 91.90(11) . 5_756
N7 N6 Ni1 127.0(2) . .
N7 N6 Ni1 122.9(2) . 5_756
Ni1 N6 Ni1 94.99(12) . 5_756
C9 O2 C12 122.2(3) . .
N5 N4 N3 178.0(4) . .
C3 O1 C6 120.4(3) . .
C7 N2 C11 116.0(3) . .
C7 N2 Ni1 122.2(2) . 7_656
C11 N2 Ni1 121.2(2) . 7_656
C5 N1 C1 116.5(3) . .
C5 N1 Ni1 121.1(2) . .
C1 N1 Ni1 121.2(2) . .
N4 N3 Ni1 117.0(2) . .
N8 N7 N6 177.6(4) . .
O2 C9 C10 114.8(3) . .
O2 C9 C8 127.0(3) . .
C10 C9 C8 118.2(3) . .
C6 C13 C6 109.6(4) 2_755 .
C6 C13 C12 112.59(18) 2_755 2_755
C6 C13 C12 108.90(19) . 2_755
C6 C13 C12 108.90(19) 2_755 .
C6 C13 C12 112.59(18) . .
C12 C13 C12 104.2(4) 2_755 .
C7 C8 C9 117.7(4) . .
C7 C8 H8A 121.1 . .
C9 C8 H8A 121.1 . .
O1 C3 C2 115.0(3) . .
O1 C3 C4 126.1(3) . .
C2 C3 C4 118.9(3) . .
N2 C11 C10 124.0(4) . .
N2 C11 H11A 118.0 . .
C10 C11 H11A 118.0 . .
O2 C12 C13 113.5(3) . .
O2 C12 H12A 108.9 . .
C13 C12 H12A 108.9 . .
O2 C12 H12B 108.9 . .
C13 C12 H12B 108.9 . .
H12A C12 H12B 107.7 . .
N1 C5 C4 124.1(3) . .
N1 C5 H5A 117.9 . .
C4 C5 H5A 117.9 . .
C11 C10 C9 119.0(3) . .
C11 C10 H10A 120.5 . .
C9 C10 H10A 120.5 . .
N1 C1 C2 122.7(3) . .
N1 C1 H1A 118.6 . .
C2 C1 H1A 118.6 . .
N2 C7 C8 125.0(3) . .
N2 C7 H7A 117.5 . .
C8 C7 H7A 117.5 . .
O1 C6 C13 105.1(3) . .
O1 C6 H6A 110.7 . .
C13 C6 H6A 110.7 . .
O1 C6 H6B 110.7 . .
C13 C6 H6B 110.7 . .
H6A C6 H6B 108.8 . .
C5 C4 C3 118.0(3) . .
C5 C4 H4A 121.0 . .
C3 C4 H4A 121.0 . .
C1 C2 C3 119.7(3) . .
C1 C2 H2A 120.2 . .
C3 C2 H2A 120.2 . .

loop_
_geom_bond_atom_site_label_1
_geom_bond_atom_site_label_2
_geom_bond_distance
_geom_bond_site_symmetry_2
Ni1 N6 2.006(3) .
Ni1 N1 2.018(3) .
Ni1 N2 2.022(3) 7_656
Ni1 N3 2.032(3) .
Ni1 N6 2.390(3) 5_756
N6 N7 1.204(4) .
N6 Ni1 2.390(3) 5_756
O2 C9 1.350(4) .
O2 C12 1.436(4) .
N4 N5 1.170(4) .
N4 N3 1.186(4) .
O1 C3 1.351(4) .
O1 C6 1.436(4) .
N2 C7 1.330(4) .
N2 C11 1.348(4) .
N2 Ni1 2.022(3) 7_656
N1 C5 1.344(4) .
N1 C1 1.357(4) .
N8 N7 1.156(4) .
C9 C10 1.391(5) .
C9 C8 1.394(5) .
C13 C6 1.531(4) 2_755
C13 C6 1.531(4) .
C13 C12 1.536(4) 2_755
C13 C12 1.536(4) .
C8 C7 1.384(5) .
C8 H8A 0.9300 .
C3 C2 1.377(5) .
C3 C4 1.383(5) .
C11 C10 1.369(5) .
C11 H11A 0.9300 .
C12 H12A 0.9700 .
C12 H12B 0.9700 .
C5 C4 1.373(5) .
C5 H5A 0.9300 .
C10 H10A 0.9300 .
C1 C2 1.362(4) .
C1 H1A 0.9300 .
C7 H7A 0.9300 .
C6 H6A 0.9700 .
C6 H6B 0.9700 .
C4 H4A 0.9300 .
C2 H2A 0.9300 .

loop_
_geom_torsion_atom_site_label_1
_geom_torsion_atom_site_label_2
_geom_torsion_atom_site_label_3
_geom_torsion_atom_site_label_4
_geom_torsion
_geom_torsion_site_symmetry_1
_geom_torsion_site_symmetry_4
N1 Ni1 N6 N7 -48.0(3) . .
N2 Ni1 N6 N7 125.0(3) 7_656 .
N3 Ni1 N6 N7 176.4(15) . .
N6 Ni1 N6 N7 -138.5(3) 5_756 .
N1 Ni1 N6 Ni1 90.52(11) . 5_756
N2 Ni1 N6 Ni1 -96.50(11) 7_656 5_756
N3 Ni1 N6 Ni1 -45.1(17) . 5_756
N6 Ni1 N6 Ni1 0.0 5_756 5_756
N6 Ni1 N1 C5 -131.0(3) . .
N2 Ni1 N1 C5 112.5(9) 7_656 .
N3 Ni1 N1 C5 45.9(3) . .
N6 Ni1 N1 C5 -45.9(3) 5_756 .
N6 Ni1 N1 C1 62.1(3) . .
N2 Ni1 N1 C1 -54.5(10) 7_656 .
N3 Ni1 N1 C1 -121.0(3) . .
N6 Ni1 N1 C1 147.1(3) 5_756 .
N5 N4 N3 Ni1 177(100) . .
N6 Ni1 N3 N4 178(58) . .
N1 Ni1 N3 N4 42.7(3) . .
N2 Ni1 N3 N4 -130.1(3) 7_656 .
N6 Ni1 N3 N4 133.5(3) 5_756 .
Ni1 N6 N7 N8 -174(8) . .
Ni1 N6 N7 N8 58(9) 5_756 .
C12 O2 C9 C10 -170.3(3) . .
C12 O2 C9 C8 9.7(5) . .
O2 C9 C8 C7 -176.8(3) . .
C10 C9 C8 C7 3.2(5) . .
C6 O1 C3 C2 -173.6(3) . .
C6 O1 C3 C4 7.8(5) . .
C7 N2 C11 C10 2.0(5) . .
Ni1 N2 C11 C10 -169.4(3) 7_656 .
C9 O2 C12 C13 92.9(3) . .
C6 C13 C12 O2 49.8(3) 2_755 .
C6 C13 C12 O2 -72.0(3) . .
C12 C13 C12 O2 170.1(3) 2_755 .
C1 N1 C5 C4 2.6(5) . .
Ni1 N1 C5 C4 -164.9(3) . .
N2 C11 C10 C9 0.4(6) . .
O2 C9 C10 C11 177.0(3) . .
C8 C9 C10 C11 -3.0(5) . .
C5 N1 C1 C2 -2.5(5) . .
Ni1 N1 C1 C2 165.0(3) . .
C11 N2 C7 C8 -1.8(5) . .
Ni1 N2 C7 C8 169.5(3) 7_656 .
C9 C8 C7 N2 -0.8(5) . .
C3 O1 C6 C13 175.7(3) . .
C6 C13 C6 O1 -45.56(17) 2_755 .
C12 C13 C6 O1 -169.2(3) 2_755 .
C12 C13 C6 O1 75.8(3) . .
N1 C5 C4 C3 0.3(5) . .
O1 C3 C4 C5 175.1(3) . .
C2 C3 C4 C5 -3.4(5) . .
N1 C1 C2 C3 -0.6(5) . .
O1 C3 C2 C1 -175.1(3) . .
C4 C3 C2 C1 3.5(5) . .
